data_7063604
loop_
_publ_author_name
'Qi, Zhichao'
'Hu, Jinlin'
'Ruan, Zhijun'
'Chen, Yanmei'
'Qu, Yanbo'
'Liang, Xiangming'
'Lin, Junqi'

_publ_section_title
;
 Impact of coordinated nitrogen atoms on the electrocatalytic water
 oxidation properties of copper complexes with pentadentate ligands
;
_journal_name_full 'New Journal of Chemistry'
_journal_paper_doi 10.1039/D4NJ03482A
_journal_year 2025
_chemical_formula_moiety 'C8 H20 Cu N5, 2(Cl O4)'
_chemical_formula_sum 'C8 H20 Cl2 Cu N5 O8'
_chemical_formula_weight 448.73
_space_group_crystal_system monoclinic
_space_group_IT_number 9
_space_group_name_Hall 'C -2yc'
_space_group_name_H-M_alt 'C 1 c 1'
_atom_sites_solution_hydrogens geom
_atom_sites_solution_primary iterative
_audit_creation_date 2023-06-13
_audit_creation_method
;
Olex2 1.2
(compiled 2018.05.29 svn.r3508 for OlexSys, GUI svn.r5506)
;
_audit_update_record
;
2024-05-30 deposited with the CCDC.	2024-12-19 downloaded from the CCDC.
;
_cell_angle_alpha 90
_cell_angle_beta 98.286(4)
_cell_angle_gamma 90
_cell_formula_units_Z 4
_cell_length_a 8.3439(14)
_cell_length_b 15.187(3)
_cell_length_c 14.026(3)
_cell_measurement_reflns_used 1156
_cell_measurement_temperature 276(2)
_cell_measurement_theta_max 18.881
_cell_measurement_theta_min 2.683
_cell_volume 1758.8(6)
_computing_cell_refinement 'SAINT V8.40B (?, 2016)'
_computing_data_reduction 'SAINT V8.40B (?, 2016)'
_computing_molecular_graphics 'Olex2 (Dolomanov et al., 2009)'
_computing_publication_material 'Olex2 (Dolomanov et al., 2009)'
_computing_structure_refinement 'ShelXL (Sheldrick, 2015)'
_computing_structure_solution 'olex2.solve (Bourhis et al., 2015)'
_diffrn_ambient_temperature 276.0
_diffrn_measured_fraction_theta_full 1.000
_diffrn_measured_fraction_theta_max 1.000
_diffrn_measurement_device_type 'Bruker apexIII ccd detector'
_diffrn_measurement_method '\f and \w scans'
_diffrn_radiation_type MoK\a
_diffrn_radiation_wavelength 0.71073
_diffrn_reflns_av_R_equivalents 0.1276
_diffrn_reflns_av_unetI/netI 0.1019
_diffrn_reflns_Laue_measured_fraction_full 1.000
_diffrn_reflns_Laue_measured_fraction_max 1.000
_diffrn_reflns_limit_h_max 9
_diffrn_reflns_limit_h_min -9
_diffrn_reflns_limit_k_max 18
_diffrn_reflns_limit_k_min -18
_diffrn_reflns_limit_l_max 16
_diffrn_reflns_limit_l_min -16
_diffrn_reflns_number 12490
_diffrn_reflns_point_group_measured_fraction_full 0.999
_diffrn_reflns_point_group_measured_fraction_max 0.998
_diffrn_reflns_theta_full 25.068
_diffrn_reflns_theta_max 25.068
_diffrn_reflns_theta_min 2.682
_exptl_absorpt_coefficient_mu 1.592
_exptl_absorpt_correction_T_max 0.7452
_exptl_absorpt_correction_T_min 0.6249
_exptl_absorpt_correction_type multi-scan
_exptl_absorpt_process_details
'SADABS-2016/2 (Bruker,2016/2) was used for absorption correction. wR2(int) was 0.1260 before and 0.0778 after correction. The Ratio of minimum to maximum transmission is 0.8386. The \l/2 correction factor is Not present.'
_exptl_crystal_colour blue
_exptl_crystal_density_diffrn 1.695
_exptl_crystal_density_meas ?
_exptl_crystal_description platy
_exptl_crystal_F_000 920
_exptl_crystal_size_max 0.20
_exptl_crystal_size_mid 0.18
_exptl_crystal_size_min 0.15
_refine_diff_density_max 0.330
_refine_diff_density_min -0.359
_refine_diff_density_rms 0.083
_refine_ls_abs_structure_details
;
 Flack x determined using 667 quotients [(I+)-(I-)]/[(I+)+(I-)]
 (Parsons, Flack and Wagner, Acta Cryst. B69 (2013) 249-259).
;
_refine_ls_abs_structure_Flack 0.46(3)
_refine_ls_extinction_method none
_refine_ls_goodness_of_fit_ref 1.035
_refine_ls_hydrogen_treatment constr
_refine_ls_matrix_type full
_refine_ls_number_parameters 226
_refine_ls_number_reflns 3124
_refine_ls_number_restraints 2
_refine_ls_restrained_S_all 1.035
_refine_ls_R_factor_all 0.1179
_refine_ls_R_factor_gt 0.0627
_refine_ls_shift/su_max 0.000
_refine_ls_shift/su_mean 0.000
_refine_ls_structure_factor_coef Fsqd
_refine_ls_weighting_details 'w=1/[\s^2^(Fo^2^)+(0.0714P)^2^] where P=(Fo^2^+2Fc^2^)/3'
_refine_ls_weighting_scheme calc
_refine_ls_wR_factor_gt 0.1369
_refine_ls_wR_factor_ref 0.1641
_reflns_Friedel_coverage 0.991
_reflns_Friedel_fraction_full 0.997
_reflns_Friedel_fraction_max 0.997
_reflns_number_gt 1972
_reflns_number_total 3124
_reflns_threshold_expression 'I > 2\s(I)'
_cod_data_source_file d4nj03482a2.cif
_cod_data_source_block t
_cod_depositor_comments
;
The following automatic conversions were performed:

data item '_exptl_crystal_density_meas' value 'not measured' was
changed to '?' -- the value is perceived as not measured.

Automatic conversion script
Id: cif_fix_values 8170 2020-07-09 18:12:32Z antanas 
;
_cod_original_cell_volume 1758.9(5)
_cod_database_code 7063604
_shelx_shelxl_version_number 2016/6
_shelx_space_group_comment
;
The symmetry employed for this shelxl refinement is uniquely defined
by the following loop, which should always be used as a source of
symmetry information in preference to the above space-group names.
They are only intended as comments.
;
_olex2_refinement_description
;
1. Fixed Uiso
 At 1.2 times of:
  All C(H,H) groups, All N(H,H) groups
2. Others
 Fixed Sof: O8(0.5) O9(0.5)
3.a Secondary CH2 refined with riding coordinates:
 N1(H1A,H1B), N5(H5A,H5B), C5(H5C,H5D), C7(H7A,H7B), C6(H6A,H6B), C1(H1C,H1D),
 C3(H3A,H3B), C4(H4A,H4B), C8(H8A,H8B), C2(H2A,H2B)
;
_olex2_submission_special_instructions 'No special instructions were received'

loop_
_space_group_symop_operation_xyz
'x, y, z'
'x, -y, z+1/2'
'x+1/2, y+1/2, z'
'x+1/2, -y+1/2, z+1/2'

loop_
_atom_site_label
_atom_site_type_symbol
_atom_site_fract_x
_atom_site_fract_y
_atom_site_fract_z
_atom_site_U_iso_or_equiv
_atom_site_adp_type
_atom_site_occupancy
_atom_site_site_symmetry_order
_atom_site_calc_flag
_atom_site_refinement_flags_posn
_atom_site_refinement_flags_adp
_atom_site_refinement_flags_occupancy
_atom_site_disorder_assembly
_atom_site_disorder_group
Cu1 Cu 0.43181(16) 0.66937(9) 0.46548(13) 0.0503(5) Uani 1 1 d . . . . .
Cl2 Cl 0.8265(5) 0.5948(3) 0.7230(3) 0.0707(12) Uani 1 1 d . . . . .
Cl1 Cl 0.4351(8) 0.3484(2) 0.4530(5) 0.0756(15) Uani 1 1 d . . . . .
N4 N 0.3941(19) 0.6538(11) 0.6031(12) 0.068(5) Uani 1 1 d . . . . .
N3 N 0.2616(16) 0.5731(8) 0.4360(11) 0.070(4) Uani 1 1 d . . . . .
N1 N 0.6739(16) 0.6289(10) 0.4641(11) 0.075(4) Uani 1 1 d . . . . .
H1A H 0.742223 0.671742 0.486069 0.091 Uiso 1 1 calc R . . . .
H1B H 0.696201 0.581538 0.501012 0.091 Uiso 1 1 calc R . . . .
N5 N 0.431(2) 0.8021(8) 0.4960(10) 0.081(5) Uani 1 1 d . . . . .
H5A H 0.514576 0.828715 0.475780 0.097 Uiso 1 1 calc R . . . .
H5B H 0.339770 0.826987 0.467116 0.097 Uiso 1 1 calc R . . . .
O2 O 0.554(2) 0.4029(13) 0.4950(16) 0.158(8) Uani 1 1 d . . . . .
C5 C 0.167(2) 0.5783(13) 0.5148(18) 0.093(7) Uani 1 1 d . . . . .
H5C H 0.095951 0.527551 0.513491 0.112 Uiso 1 1 calc R . . . .
H5D H 0.100131 0.630935 0.508181 0.112 Uiso 1 1 calc R . . . .
O1 O 0.366(3) 0.3891(13) 0.3689(16) 0.188(10) Uani 1 1 d . . . . .
C7 C 0.338(3) 0.7364(17) 0.6351(13) 0.102(8) Uani 1 1 d . . . . .
H7A H 0.348053 0.737110 0.704880 0.123 Uiso 1 1 calc R . . . .
H7B H 0.225497 0.745149 0.608918 0.123 Uiso 1 1 calc R . . . .
C6 C 0.277(3) 0.5808(14) 0.6063(16) 0.099(7) Uani 1 1 d . . . . .
H6A H 0.334614 0.525364 0.616391 0.118 Uiso 1 1 calc R . . . .
H6B H 0.215859 0.589800 0.659241 0.118 Uiso 1 1 calc R . . . .
C1 C 0.688(3) 0.6088(17) 0.3643(15) 0.099(7) Uani 1 1 d . . . . .
H1C H 0.800296 0.613290 0.354493 0.119 Uiso 1 1 calc R . . . .
H1D H 0.652079 0.548871 0.349739 0.119 Uiso 1 1 calc R . . . .
C3 C 0.321(2) 0.6054(12) 0.2773(13) 0.078(5) Uani 1 1 d . . . . .
H3A H 0.383444 0.551467 0.277350 0.093 Uiso 1 1 calc R . . . .
H3B H 0.279765 0.620637 0.211146 0.093 Uiso 1 1 calc R . . . .
O3 O 0.491(3) 0.2710(11) 0.4214(15) 0.178(10) Uani 1 1 d . . . . .
C4 C 0.186(2) 0.5939(13) 0.3342(15) 0.089(6) Uani 1 1 d . . . . .
H4A H 0.115759 0.546146 0.308117 0.107 Uiso 1 1 calc R . . . .
H4B H 0.121999 0.647399 0.332826 0.107 Uiso 1 1 calc R . . . .
C8 C 0.441(3) 0.8090(14) 0.6009(16) 0.101(7) Uani 1 1 d . . . . .
H8A H 0.402002 0.866064 0.618316 0.121 Uiso 1 1 calc R . . . .
H8B H 0.552861 0.802749 0.630833 0.121 Uiso 1 1 calc R . . . .
C2 C 0.592(3) 0.6679(16) 0.3017(16) 0.101(7) Uani 1 1 d . . . . .
H2A H 0.590602 0.648202 0.235813 0.121 Uiso 1 1 calc R . . . .
H2B H 0.642640 0.725667 0.307418 0.121 Uiso 1 1 calc R . . . .
N2 N 0.421(2) 0.6757(9) 0.3226(12) 0.065(4) Uani 1 1 d . . . . .
O5 O 0.907(3) 0.5846(14) 0.8153(13) 0.192(11) Uani 1 1 d . . . . .
O6 O 0.894(4) 0.546(3) 0.6655(19) 0.274(18) Uani 1 1 d . . . . .
O8 O 0.846(7) 0.670(2) 0.671(2) 0.152(18) Uani 0.5 1 d . . P A 1
O9 O 0.733(4) 0.665(2) 0.729(4) 0.144(17) Uani 0.5 1 d . . P A 2
O7 O 0.689(3) 0.5398(14) 0.6948(19) 0.215(13) Uani 1 1 d . . . . .
O4 O 0.308(4) 0.342(2) 0.505(3) 0.240(15) Uani 1 1 d . . . . .

loop_
_atom_site_aniso_label
_atom_site_aniso_U_11
_atom_site_aniso_U_22
_atom_site_aniso_U_33
_atom_site_aniso_U_23
_atom_site_aniso_U_13
_atom_site_aniso_U_12
Cu1 0.0528(9) 0.0529(9) 0.0457(9) 0.0027(12) 0.0093(7) 0.0002(12)
Cl2 0.076(3) 0.070(3) 0.065(3) 0.000(2) 0.006(2) 0.013(2)
Cl1 0.075(2) 0.054(2) 0.094(4) -0.001(3) 0.000(3) 0.005(3)
N4 0.059(9) 0.094(12) 0.056(9) 0.023(9) 0.024(7) 0.022(8)
N3 0.066(8) 0.053(7) 0.094(11) 0.002(7) 0.025(8) -0.014(6)
N1 0.073(9) 0.082(9) 0.072(10) -0.006(8) 0.014(8) 0.001(7)
N5 0.096(9) 0.063(7) 0.081(14) -0.010(7) 0.010(11) 0.004(8)
O2 0.121(13) 0.175(18) 0.18(2) -0.059(16) 0.011(12) -0.067(14)
C5 0.083(13) 0.066(12) 0.14(2) 0.019(13) 0.043(15) -0.013(10)
O1 0.26(3) 0.158(17) 0.127(16) 0.023(14) -0.043(16) 0.090(18)
C7 0.109(18) 0.14(2) 0.051(12) -0.026(13) 0.002(11) 0.042(16)
C6 0.108(16) 0.109(16) 0.092(16) 0.057(13) 0.059(14) 0.042(13)
C1 0.088(14) 0.14(2) 0.070(14) -0.030(14) 0.027(12) -0.006(14)
C3 0.080(12) 0.078(12) 0.072(13) -0.014(9) -0.004(10) 0.004(9)
O3 0.27(3) 0.078(10) 0.18(2) -0.043(11) 0.017(17) 0.053(13)
C4 0.073(12) 0.092(13) 0.097(15) -0.043(11) -0.005(11) -0.005(10)
C8 0.120(17) 0.092(14) 0.085(15) -0.056(12) -0.004(13) 0.010(13)
C2 0.125(19) 0.125(19) 0.060(12) 0.013(13) 0.040(13) -0.016(15)
N2 0.078(11) 0.064(9) 0.051(9) 0.001(7) 0.008(8) -0.001(7)
O5 0.28(3) 0.163(16) 0.097(13) -0.029(11) -0.099(15) 0.060(17)
O6 0.23(3) 0.44(5) 0.16(2) -0.07(3) 0.05(2) 0.14(3)
O8 0.30(6) 0.066(18) 0.08(2) 0.000(16) 0.01(3) -0.08(3)
O9 0.08(2) 0.10(2) 0.22(4) -0.08(3) -0.06(2) 0.065(18)
O7 0.21(2) 0.153(17) 0.23(3) 0.041(16) -0.12(2) -0.068(17)
O4 0.20(2) 0.29(4) 0.28(3) -0.08(3) 0.18(2) -0.08(2)

loop_
_atom_type_symbol
_atom_type_description
_atom_type_scat_dispersion_real
_atom_type_scat_dispersion_imag
_atom_type_scat_source
C C 0.0033 0.0016 'International Tables Vol C Tables 4.2.6.8 and 6.1.1.4'
H H 0.0000 0.0000 'International Tables Vol C Tables 4.2.6.8 and 6.1.1.4'
Cl Cl 0.1484 0.1585 'International Tables Vol C Tables 4.2.6.8 and 6.1.1.4'
Cu Cu 0.3201 1.2651 'International Tables Vol C Tables 4.2.6.8 and 6.1.1.4'
N N 0.0061 0.0033 'International Tables Vol C Tables 4.2.6.8 and 6.1.1.4'
O O 0.0106 0.0060 'International Tables Vol C Tables 4.2.6.8 and 6.1.1.4'

loop_
_geom_angle_atom_site_label_1
_geom_angle_atom_site_label_2
_geom_angle_atom_site_label_3
_geom_angle
_geom_angle_site_symmetry_1
_geom_angle_site_symmetry_3
_geom_angle_publ_flag
N4 Cu1 N3 84.8(7) . . ?
N4 Cu1 N1 104.8(6) . . ?
N4 Cu1 N5 84.8(6) . . ?
N3 Cu1 N1 115.4(6) . . ?
N3 Cu1 N5 136.0(6) . . ?
N5 Cu1 N1 108.6(6) . . ?
N2 Cu1 N4 167.9(7) . . ?
N2 Cu1 N3 84.4(6) . . ?
N2 Cu1 N1 84.8(6) . . ?
N2 Cu1 N5 99.2(6) . . ?
O5 Cl2 O8 121(2) . . ?
O5 Cl2 O7 117.2(16) . . ?
O6 Cl2 O5 109.2(16) . . ?
O6 Cl2 O8 93(3) . . ?
O6 Cl2 O9 144(3) . . ?
O6 Cl2 O7 84(2) . . ?
O8 Cl2 O7 119(2) . . ?
O9 Cl2 O5 104(2) . . ?
O9 Cl2 O7 91.8(18) . . ?
O2 Cl1 O1 106.7(13) . . ?
O2 Cl1 O3 114.0(16) . . ?
O2 Cl1 O4 112.5(16) . . ?
O3 Cl1 O1 103.3(14) . . ?
O3 Cl1 O4 115.9(18) . . ?
O4 Cl1 O1 103(2) . . ?
C7 N4 Cu1 107.5(13) . . ?
C7 N4 C6 113.6(17) . . ?
C6 N4 Cu1 108.1(13) . . ?
C5 N3 Cu1 104.3(11) . . ?
C5 N3 C4 120.6(16) . . ?
C4 N3 Cu1 103.1(10) . . ?
Cu1 N1 H1A 110.5 . . ?
Cu1 N1 H1B 110.5 . . ?
H1A N1 H1B 108.7 . . ?
C1 N1 Cu1 106.2(11) . . ?
C1 N1 H1A 110.5 . . ?
C1 N1 H1B 110.5 . . ?
Cu1 N5 H5A 110.5 . . ?
Cu1 N5 H5B 110.5 . . ?
H5A N5 H5B 108.7 . . ?
C8 N5 Cu1 106.1(11) . . ?
C8 N5 H5A 110.5 . . ?
C8 N5 H5B 110.5 . . ?
N3 C5 H5C 109.9 . . ?
N3 C5 H5D 109.9 . . ?
N3 C5 C6 109.0(17) . . ?
H5C C5 H5D 108.3 . . ?
C6 C5 H5C 109.9 . . ?
C6 C5 H5D 109.9 . . ?
N4 C7 H7A 110.0 . . ?
N4 C7 H7B 110.0 . . ?
N4 C7 C8 108.3(17) . . ?
H7A C7 H7B 108.4 . . ?
C8 C7 H7A 110.0 . . ?
C8 C7 H7B 110.0 . . ?
N4 C6 H6A 109.9 . . ?
N4 C6 H6B 109.9 . . ?
C5 C6 N4 109.0(15) . . ?
C5 C6 H6A 109.9 . . ?
C5 C6 H6B 109.9 . . ?
H6A C6 H6B 108.3 . . ?
N1 C1 H1C 109.6 . . ?
N1 C1 H1D 109.6 . . ?
H1C C1 H1D 108.1 . . ?
C2 C1 N1 110.3(18) . . ?
C2 C1 H1C 109.6 . . ?
C2 C1 H1D 109.6 . . ?
H3A C3 H3B 108.6 . . ?
C4 C3 H3A 110.4 . . ?
C4 C3 H3B 110.4 . . ?
N2 C3 H3A 110.4 . . ?
N2 C3 H3B 110.4 . . ?
N2 C3 C4 106.6(15) . . ?
N3 C4 H4A 110.4 . . ?
N3 C4 H4B 110.4 . . ?
C3 C4 N3 106.6(14) . . ?
C3 C4 H4A 110.4 . . ?
C3 C4 H4B 110.4 . . ?
H4A C4 H4B 108.6 . . ?
N5 C8 C7 108.1(15) . . ?
N5 C8 H8A 110.1 . . ?
N5 C8 H8B 110.1 . . ?
C7 C8 H8A 110.1 . . ?
C7 C8 H8B 110.1 . . ?
H8A C8 H8B 108.4 . . ?
C1 C2 H2A 108.9 . . ?
C1 C2 H2B 108.9 . . ?
C1 C2 N2 113.2(16) . . ?
H2A C2 H2B 107.8 . . ?
N2 C2 H2A 108.9 . . ?
N2 C2 H2B 108.9 . . ?
C3 N2 Cu1 110.3(13) . . ?
C3 N2 C2 111.2(16) . . ?
C2 N2 Cu1 106.6(12) . . ?

loop_
_geom_bond_atom_site_label_1
_geom_bond_atom_site_label_2
_geom_bond_distance
_geom_bond_site_symmetry_2
_geom_bond_publ_flag
Cu1 N4 2.014(16) . ?
Cu1 N3 2.038(12) . ?
Cu1 N1 2.114(13) . ?
Cu1 N5 2.061(13) . ?
Cu1 N2 1.995(17) . ?
Cl2 O5 1.377(15) . ?
Cl2 O6 1.28(2) . ?
Cl2 O8 1.38(3) . ?
Cl2 O9 1.34(2) . ?
Cl2 O7 1.426(19) . ?
Cl1 O2 1.358(16) . ?
Cl1 O1 1.383(18) . ?
Cl1 O3 1.361(15) . ?
Cl1 O4 1.38(2) . ?
N4 C7 1.43(2) . ?
N4 C6 1.48(3) . ?
N3 C5 1.45(2) . ?
N3 C4 1.51(2) . ?
N1 H1A 0.8900 . ?
N1 H1B 0.8900 . ?
N1 C1 1.45(2) . ?
N5 H5A 0.8900 . ?
N5 H5B 0.8900 . ?
N5 C8 1.47(2) . ?
C5 H5C 0.9700 . ?
C5 H5D 0.9700 . ?
C5 C6 1.47(3) . ?
C7 H7A 0.9700 . ?
C7 H7B 0.9700 . ?
C7 C8 1.52(3) . ?
C6 H6A 0.9700 . ?
C6 H6B 0.9700 . ?
C1 H1C 0.9700 . ?
C1 H1D 0.9700 . ?
C1 C2 1.42(3) . ?
C3 H3A 0.9700 . ?
C3 H3B 0.9700 . ?
C3 C4 1.48(3) . ?
C3 N2 1.44(2) . ?
C4 H4A 0.9700 . ?
C4 H4B 0.9700 . ?
C8 H8A 0.9700 . ?
C8 H8B 0.9700 . ?
C2 H2A 0.9700 . ?
C2 H2B 0.9700 . ?
C2 N2 1.51(3) . ?

loop_
_geom_torsion_atom_site_label_1
_geom_torsion_atom_site_label_2
_geom_torsion_atom_site_label_3
_geom_torsion_atom_site_label_4
_geom_torsion
_geom_torsion_site_symmetry_1
_geom_torsion_site_symmetry_2
_geom_torsion_site_symmetry_3
_geom_torsion_site_symmetry_4
_geom_torsion_publ_flag
Cu1 N4 C7 C8 -43.5(19) . . . . ?
Cu1 N4 C6 C5 -30.9(19) . . . . ?
Cu1 N3 C5 C6 -48.5(18) . . . . ?
Cu1 N3 C4 C3 49.8(14) . . . . ?
Cu1 N1 C1 C2 36(2) . . . . ?
Cu1 N5 C8 C7 -38.8(19) . . . . ?
N4 C7 C8 N5 56(2) . . . . ?
N3 C5 C6 N4 54(2) . . . . ?
N1 C1 C2 N2 -50(3) . . . . ?
C5 N3 C4 C3 165.5(14) . . . . ?
C7 N4 C6 C5 88(2) . . . . ?
C6 N4 C7 C8 -163.1(16) . . . . ?
C1 C2 N2 Cu1 37(2) . . . . ?
C1 C2 N2 C3 -83(2) . . . . ?
C4 N3 C5 C6 -163.5(16) . . . . ?
C4 C3 N2 Cu1 37.1(17) . . . . ?
C4 C3 N2 C2 155.0(17) . . . . ?
N2 C3 C4 N3 -58.5(18) . . . . ?
